data_2239758
loop_
_publ_author_name
'Ben Haj Hassen, Leila'
'Ezzayani, Khaireddine'
'Rousselin, Yoann'
'Nasri, Habib'

_publ_section_title
;
 Diaqua[5,10,15,20-tetrakis(4-chlorophenyl)porphyrinato-\k^4^<i>N</i>]iron(III)
 trifluoromethanesulfonate--4-hydroxy-3-methoxybenzaldehyde--water (1/1/2)
;
_journal_coeditor_code XU5800
_journal_issue 8
_journal_name_full 'Acta Crystallographica Section E'
_journal_page_first m296
_journal_page_last m297
_journal_paper_doi 10.1107/S1600536814015335
_journal_volume 70
_journal_year 2014
_chemical_formula_iupac '[Fe (C44 H24 Cl4 N4) (H2 O1)2] (C F3 O3 S), C8 H8 O3, 2H2 O'
_chemical_formula_moiety 'C44 H28 Cl4 Fe N4 O2 +, C F3 O3 S -, C8 H8 O3, 2(H2 O)'
_chemical_formula_sum 'C53 H40 Cl4 F3 Fe N4 O10 S'
_chemical_formula_weight 1179.60
_chemical_name_common
;
Diaqua[5,10,15,20-tetrakis(4-chlorophenyl)porphyrinato-\k^4^<i>N</i>]iron(III)
trifluoromethanesulfonate--4-hydroxy-3-methoxybenzaldehyde--water (1/1/2)
;
_space_group_crystal_system monoclinic
_space_group_IT_number 14
_space_group_name_Hall '-P 2ybc'
_space_group_name_H-M_alt 'P 1 21/c 1'
_symmetry_space_group_name_Hall '-P 2ybc'
_symmetry_space_group_name_H-M 'P 1 21/c 1'
_atom_sites_solution_hydrogens geom
_cell_angle_alpha 90
_cell_angle_beta 97.9013(11)
_cell_angle_gamma 90
_cell_formula_units_Z 4
_cell_length_a 10.9998(4)
_cell_length_b 17.8613(6)
_cell_length_c 26.6592(9)
_cell_measurement_reflns_used 9872
_cell_measurement_temperature 115
_cell_measurement_theta_max 27.393
_cell_measurement_theta_min 2.526
_cell_volume 5188.0(3)
_computing_cell_refinement 'SAINT (Bruker, 2007)'
_computing_data_collection 'APEX2 (Bruker, 2007)'
_computing_data_reduction 'SAINT (Bruker, 2007)'
_computing_molecular_graphics 'ORTEPIII (Burnett & Johnson, 1996) and ORTEP-3 for Windows (Farrugia, 2012)'
_computing_publication_material 'OLEX2 (Dolomanov <i>et al.</i>, 2009)'
_computing_structure_refinement 'SHELXTL (Sheldrick, 2008)'
_computing_structure_solution 'olex2.solve (Puschmann <i>et al.</i>, 2013)'
_diffrn_ambient_temperature 115
_diffrn_measured_fraction_theta_full 0.999
_diffrn_measured_fraction_theta_max 0.998
_diffrn_measurement_device '\k-geometry diffractometer'
_diffrn_measurement_device_type 'Nonius KappaAPEXII'
_diffrn_measurement_method '\f and \w scans'
_diffrn_radiation_monochromator graphite
_diffrn_radiation_type MoK\a
_diffrn_radiation_wavelength 0.71073
_diffrn_reflns_av_R_equivalents 0.0608
_diffrn_reflns_limit_h_max 14
_diffrn_reflns_limit_h_min -14
_diffrn_reflns_limit_k_max 23
_diffrn_reflns_limit_k_min -23
_diffrn_reflns_limit_l_max 34
_diffrn_reflns_limit_l_min -34
_diffrn_reflns_number 95018
_diffrn_reflns_theta_full 25.242
_diffrn_reflns_theta_max 27.513
_diffrn_reflns_theta_min 2.405
_diffrn_standards_number 0
_exptl_absorpt_coefficient_mu 0.611
_exptl_absorpt_correction_T_max 0.941
_exptl_absorpt_correction_T_min 0.885
_exptl_absorpt_correction_type multi-scan
_exptl_absorpt_process_details '(SADABS; Bruker, 2012)'
_exptl_crystal_colour 'dark violet'
_exptl_crystal_density_diffrn 1.510
_exptl_crystal_description prism
_exptl_crystal_F_000 2412
_exptl_crystal_size_max 0.2
_exptl_crystal_size_mid 0.2
_exptl_crystal_size_min 0.1
_refine_diff_density_max 0.761
_refine_diff_density_min -0.735
_refine_ls_extinction_method none
_refine_ls_goodness_of_fit_ref 1.018
_refine_ls_hydrogen_treatment constr
_refine_ls_matrix_type full
_refine_ls_number_constraints 6
_refine_ls_number_parameters 709
_refine_ls_number_reflns 11916
_refine_ls_number_restraints 0
_refine_ls_restrained_S_all 1.018
_refine_ls_R_factor_all 0.0661
_refine_ls_R_factor_gt 0.0398
_refine_ls_shift/su_max 0.002
_refine_ls_shift/su_mean 0.000
_refine_ls_structure_factor_coef Fsqd
_refine_ls_weighting_details
;
 w=1/[\s^2^(Fo^2^)+(0.0399P)^2^+6.1729P]
 where P=(Fo^2^+2Fc^2^)/3
;
_refine_ls_weighting_scheme calc
_refine_ls_wR_factor_gt 0.0892
_refine_ls_wR_factor_ref 0.1010
_reflns_number_gt 8821
_reflns_number_total 11916
_reflns_threshold_expression I>2\s(I)
_cod_data_source_file xu5800sup1.cf
_cod_data_source_block I
_cod_database_code 2239758
_cod_database_fobs_code 2239758
_shelx_space_group_comment
;
The symmetry employed for this shelxl refinement is uniquely defined
by the following loop, which should always be used as a source of
symmetry information in preference to the above space-group names.
They are only intended as comments.
;
_shelx_estimated_absorpt_t_min 0.888
_shelx_estimated_absorpt_t_max 0.941

loop_
_symmetry_equiv_pos_as_xyz
'x, y, z'
'-x, y+1/2, -z+1/2'
'-x, -y, -z'
'x, -y-1/2, z-1/2'

loop_
_atom_site_type_symbol
_atom_site_label
_atom_site_fract_x
_atom_site_fract_y
_atom_site_fract_z
_atom_site_U_iso_or_equiv
_atom_site_adp_type
_atom_site_calc_flag
_atom_site_occupancy
_atom_site_disorder_assembly
_atom_site_disorder_group
C C1 0.7091(2) 0.75273(13) 0.22709(8) 0.0148(4) Uani d 1 . .
C C2 0.6504(2) 0.76670(13) 0.17385(8) 0.0159(5) Uani d 1 . .
C C3 0.5374(2) 0.80365(13) 0.16516(9) 0.0167(5) Uani d 1 . .
H H3 0.4995 0.8203 0.1931 0.020 Uiso calc 1 . .
C C4 0.4800(2) 0.81620(13) 0.11625(9) 0.0189(5) Uani d 1 . .
H H4 0.4027 0.8408 0.1106 0.023 Uiso calc 1 . .
C C4EA 0.2576(2) 0.59674(13) 0.39721(9) 0.0193(5) Uani d 1 . .
H H4EA 0.1928 0.6270 0.4061 0.023 Uiso calc 1 . .
C C5 0.5364(2) 0.79256(14) 0.07589(9) 0.0193(5) Uani d 1 . .
C C6 0.6483(2) 0.75627(14) 0.08291(9) 0.0211(5) Uani d 1 . .
H H6 0.6860 0.7405 0.0547 0.025 Uiso calc 1 . .
C C7 0.7051(2) 0.74313(14) 0.13225(9) 0.0197(5) Uani d 1 . .
H H7 0.7818 0.7179 0.1376 0.024 Uiso calc 1 . .
C C8 0.8235(2) 0.78571(12) 0.24315(8) 0.0135(4) Uani d 1 . .
C C9 0.8903(2) 0.83203(14) 0.21212(9) 0.0192(5) Uani d 1 . .
H H9 0.8630 0.8477 0.1784 0.023 Uiso calc 1 . .
C C10 0.9989(2) 0.84900(14) 0.23989(8) 0.0194(5) Uani d 1 . .
H H10 1.0626 0.8781 0.2290 0.023 Uiso calc 1 . .
C C11 1.0008(2) 0.81518(12) 0.28879(8) 0.0140(4) Uani d 1 . .
C C12 1.0996(2) 0.81831(12) 0.32806(8) 0.0133(4) Uani d 1 . .
C C13 1.2167(2) 0.85384(13) 0.31672(8) 0.0143(4) Uani d 1 . .
C C14 1.2242(2) 0.92948(13) 0.30468(8) 0.0165(5) Uani d 1 . .
H H14 1.1539 0.9605 0.3042 0.020 Uiso calc 1 . .
C C15 1.3339(2) 0.96011(14) 0.29332(9) 0.0193(5) Uani d 1 . .
H H15 1.3381 1.0115 0.2846 0.023 Uiso calc 1 . .
C C16 1.4362(2) 0.91480(14) 0.29486(9) 0.0205(5) Uani d 1 . .
C C17 1.4318(2) 0.83969(14) 0.30698(9) 0.0201(5) Uani d 1 . .
H H17 1.5030 0.8093 0.3082 0.024 Uiso calc 1 . .
C C18 1.3217(2) 0.80948(13) 0.31731(8) 0.0161(5) Uani d 1 . .
H H18 1.3175 0.7577 0.3249 0.019 Uiso calc 1 . .
C C19 1.0996(2) 0.78766(12) 0.37654(8) 0.0131(4) Uani d 1 . .
C C20 1.1960(2) 0.79639(13) 0.41813(8) 0.0161(5) Uani d 1 . .
H H20 1.2700 0.8237 0.4178 0.019 Uiso calc 1 . .
C C21 1.1622(2) 0.75870(13) 0.45793(8) 0.0159(5) Uani d 1 . .
H H21 1.2083 0.7545 0.4907 0.019 Uiso calc 1 . .
C C22 1.0437(2) 0.72617(12) 0.44171(8) 0.0131(4) Uani d 1 . .
C C23 0.9787(2) 0.68094(12) 0.47167(8) 0.0135(4) Uani d 1 . .
C C24 1.0435(2) 0.65774(13) 0.52273(8) 0.0140(4) Uani d 1 . .
C C25 1.0415(2) 0.70133(13) 0.56561(9) 0.0196(5) Uani d 1 . .
H H25 0.9967 0.7470 0.5632 0.024 Uiso calc 1 . .
C C26 1.1043(2) 0.67914(14) 0.61238(8) 0.0197(5) Uani d 1 . .
H H26 1.1035 0.7095 0.6416 0.024 Uiso calc 1 . .
C C27 1.1674(2) 0.61222(14) 0.61515(8) 0.0173(5) Uani d 1 . .
C C28 1.1707(2) 0.56756(14) 0.57324(9) 0.0216(5) Uani d 1 . .
H H28 1.2149 0.5217 0.5760 0.026 Uiso calc 1 . .
C C29 1.1086(2) 0.59058(14) 0.52690(9) 0.0187(5) Uani d 1 . .
H H29 1.1105 0.5602 0.4978 0.022 Uiso calc 1 . .
C C30 0.8601(2) 0.65259(12) 0.45727(8) 0.0133(4) Uani d 1 . .
C C31 0.7898(2) 0.61143(13) 0.48957(8) 0.0158(5) Uani d 1 . .
H H31 0.8160 0.5974 0.5237 0.019 Uiso calc 1 . .
C C32 0.6794(2) 0.59620(13) 0.46239(8) 0.0154(5) Uani d 1 . .
H H32 0.6135 0.5701 0.4740 0.019 Uiso calc 1 . .
C C33 0.6804(2) 0.62697(12) 0.41259(8) 0.0130(4) Uani d 1 . .
C C34 0.5852(2) 0.62091(12) 0.37230(8) 0.0134(4) Uani d 1 . .
C C35 0.4675(2) 0.58381(13) 0.38095(8) 0.0147(5) Uani d 1 . .
C C36 0.4471(2) 0.50808(14) 0.37200(11) 0.0281(6) Uani d 1 . .
H H36 0.5120 0.4773 0.3637 0.034 Uiso calc 1 . .
C C37 0.3326(2) 0.47665(14) 0.37508(11) 0.0280(6) Uani d 1 . .
H H37 0.3190 0.4247 0.3690 0.034 Uiso calc 1 . .
C C38 0.2394(2) 0.52161(13) 0.38702(8) 0.0156(5) Uani d 1 . .
C C39 0.3724(2) 0.62737(13) 0.39432(9) 0.0174(5) Uani d 1 . .
H H39 0.3862 0.6790 0.4016 0.021 Uiso calc 1 . .
C C40 0.5879(2) 0.64867(12) 0.32326(8) 0.0143(4) Uani d 1 . .
C C41 0.4945(2) 0.63557(13) 0.28105(9) 0.0177(5) Uani d 1 . .
H H41 0.4215 0.6073 0.2816 0.021 Uiso calc 1 . .
C C42 0.5291(2) 0.67066(13) 0.24049(9) 0.0178(5) Uani d 1 . .
H H42 0.4858 0.6710 0.2071 0.021 Uiso calc 1 . .
C C43 0.6443(2) 0.70764(12) 0.25718(8) 0.0140(4) Uani d 1 . .
N N1 0.89170(16) 0.77736(10) 0.29038(7) 0.0125(4) Uani d 1 . .
N N2 0.67932(17) 0.69230(10) 0.30781(7) 0.0133(4) Uani d 1 . .
N N3 0.79152(16) 0.66139(10) 0.41031(7) 0.0122(4) Uani d 1 . .
N N4 1.00622(16) 0.74539(10) 0.39191(7) 0.0128(4) Uani d 1 . .
O O1 0.76299(15) 0.81594(9) 0.37720(6) 0.0187(3) Uani d 1 . .
H H1A 0.8187 0.8522 0.3839 0.028 Uiso d 1 . .
H H1B 0.7319 0.8059 0.4057 0.028 Uiso d 1 . .
O O2 0.91879(16) 0.62112(9) 0.32428(6) 0.0216(4) Uani d 1 . .
H H2A 0.9100 0.6203 0.2909 0.032 Uiso d 1 . .
H H2B 0.8663 0.5905 0.3356 0.032 Uiso d 1 . .
Cl Cl1 0.46219(6) 0.80909(4) 0.01479(2) 0.02837(15) Uani d 1 . .
Cl Cl2 0.09344(5) 0.48365(3) 0.38831(2) 0.02059(13) Uani d 1 . .
Cl Cl3 1.24603(6) 0.58219(4) 0.67323(2) 0.02717(15) Uani d 1 . .
Cl Cl4 1.57458(6) 0.95266(4) 0.28187(3) 0.03687(18) Uani d 1 . .
Fe Fe1 0.84010(3) 0.72182(2) 0.35080(2) 0.01104(8) Uani d 1 . .
C C44 0.5613(2) 0.89392(16) 0.43434(10) 0.0278(6) Uani d 1 . .
H H44 0.5868 0.9163 0.4052 0.033 Uiso calc 1 . .
C C45 0.4549(2) 0.92685(14) 0.45329(9) 0.0223(5) Uani d 1 . .
C C46 0.4162(2) 0.90025(14) 0.49835(9) 0.0213(5) Uani d 1 . .
H H46 0.4613 0.8623 0.5178 0.026 Uiso calc 1 . .
C C47 0.3121(2) 0.93010(14) 0.51372(9) 0.0204(5) Uani d 1 . .
C C48 0.2449(2) 0.98641(14) 0.48501(9) 0.0211(5) Uani d 1 . .
C C49 0.2843(2) 1.01260(15) 0.44081(9) 0.0249(5) Uani d 1 . .
H H49 0.2397 1.0507 0.4214 0.030 Uiso calc 1 . .
C C50 0.3895(2) 0.98248(15) 0.42550(9) 0.0247(6) Uani d 1 . .
H H50 0.4169 1.0004 0.3954 0.030 Uiso calc 1 . .
C C51 0.3268(3) 0.85316(16) 0.58774(10) 0.0322(6) Uani d 1 . .
H H51A 0.3313 0.8073 0.5679 0.048 Uiso calc 1 . .
H H51B 0.2826 0.8429 0.6165 0.048 Uiso calc 1 . .
H H51C 0.4099 0.8705 0.6002 0.048 Uiso calc 1 . .
O O7 0.14350(17) 1.01146(11) 0.50295(6) 0.0269(4) Uani d 1 . .
H H7A 0.1067 1.0422 0.4824 0.040 Uiso calc 1 . .
O O8 0.26317(17) 0.90970(11) 0.55642(7) 0.0281(4) Uani d 1 . .
O O9 0.62056(18) 0.84012(11) 0.45260(8) 0.0351(5) Uani d 1 . .
C C52 0.1484(3) 0.61624(19) 0.22889(11) 0.0362(7) Uani d 1 . .
O O3 -0.08765(17) 0.60737(11) 0.22290(7) 0.0312(4) Uani d 1 . .
O O4 -0.00031(18) 0.65653(11) 0.15053(7) 0.0342(5) Uani d 1 . .
O O5 0.0170(2) 0.52536(11) 0.17085(8) 0.0390(5) Uani d 1 . .
S S0AA 0.00338(6) 0.60012(3) 0.18920(2) 0.01966(13) Uani d 1 . .
O O6 0.00468(17) 0.10763(11) 0.44911(7) 0.0289(4) Uani d 1 . .
H H6A -0.0702 0.0969 0.4537 0.043 Uiso d 1 . .
H H6B 0.0071 0.1162 0.4171 0.043 Uiso d 1 . .
O O10 0.149(5) 0.0536(15) 0.6090(10) 0.044(8) Uani d 0.32(5) A 2
H H10A 0.1607 0.0449 0.5779 0.066 Uiso d 0.32(5) A 2
H H10B 0.1076 0.0166 0.6198 0.066 Uiso d 0.32(5) A 2
O O10B 0.0901(17) 0.0701(5) 0.5980(4) 0.034(2) Uani d 0.68(5) A 1
H H10C 0.0653 0.0397 0.6199 0.050 Uiso d 0.68(5) A 1
H H10D 0.1034 0.0452 0.5713 0.050 Uiso d 0.68(5) A 1
F F1_1 0.2374(6) 0.6047(3) 0.19998(16) 0.0441(12) Uani d 0.473(12) B 1
F F2_1 0.1574(4) 0.6952(3) 0.2380(2) 0.0441(12) Uani d 0.473(12) B 1
F F3_1 0.1719(4) 0.5850(4) 0.27147(15) 0.0441(12) Uani d 0.473(12) B 1
F F1A_2 0.2464(6) 0.6124(3) 0.20575(19) 0.0448(11) Uani d 0.527(12) B 2
F F2A_2 0.1492(4) 0.6758(3) 0.2566(2) 0.0448(11) Uani d 0.527(12) B 2
F F3A_2 0.1597(4) 0.5563(4) 0.26316(17) 0.0448(11) Uani d 0.527(12) B 2

loop_
_atom_site_aniso_label
_atom_site_aniso_U_11
_atom_site_aniso_U_22
_atom_site_aniso_U_33
_atom_site_aniso_U_12
_atom_site_aniso_U_13
_atom_site_aniso_U_23
C1 0.0134(11) 0.0175(11) 0.0136(10) 0.0021(9) 0.0019(8) 0.0003(9)
C2 0.0138(11) 0.0182(12) 0.0155(11) -0.0042(9) 0.0007(9) 0.0045(9)
C3 0.0131(11) 0.0188(12) 0.0183(11) -0.0022(9) 0.0022(9) 0.0005(9)
C4 0.0121(11) 0.0208(12) 0.0222(12) -0.0009(9) -0.0030(9) 0.0043(10)
C4EA 0.0146(12) 0.0217(12) 0.0228(12) 0.0003(10) 0.0073(9) -0.0018(10)
C5 0.0177(12) 0.0238(13) 0.0141(11) -0.0067(10) -0.0054(9) 0.0065(9)
C6 0.0203(12) 0.0287(13) 0.0146(11) -0.0031(10) 0.0030(9) -0.0013(10)
C7 0.0137(11) 0.0267(13) 0.0180(11) 0.0014(10) -0.0005(9) 0.0015(10)
C8 0.0119(11) 0.0168(11) 0.0115(10) 0.0007(9) 0.0015(8) 0.0004(8)
C9 0.0169(12) 0.0267(13) 0.0135(11) -0.0029(10) 0.0007(9) 0.0056(9)
C10 0.0168(12) 0.0259(13) 0.0157(11) -0.0046(10) 0.0030(9) 0.0044(10)
C11 0.0133(11) 0.0155(11) 0.0137(10) -0.0010(9) 0.0037(8) 0.0004(9)
C12 0.0099(10) 0.0150(11) 0.0154(11) -0.0014(9) 0.0032(8) -0.0013(9)
C13 0.0131(11) 0.0195(12) 0.0100(10) -0.0039(9) 0.0006(8) -0.0024(9)
C14 0.0148(11) 0.0194(12) 0.0147(11) 0.0002(9) -0.0001(9) -0.0003(9)
C15 0.0213(13) 0.0178(12) 0.0182(11) -0.0055(10) 0.0005(9) 0.0023(9)
C16 0.0142(12) 0.0285(13) 0.0190(12) -0.0079(10) 0.0034(9) 0.0021(10)
C17 0.0145(12) 0.0253(13) 0.0212(12) 0.0004(10) 0.0050(9) -0.0001(10)
C18 0.0160(11) 0.0158(11) 0.0169(11) -0.0018(9) 0.0042(9) 0.0003(9)
C19 0.0105(10) 0.0152(11) 0.0135(10) 0.0005(9) 0.0020(8) -0.0008(8)
C20 0.0123(11) 0.0196(12) 0.0159(11) -0.0036(9) 0.0004(9) -0.0022(9)
C21 0.0137(11) 0.0210(12) 0.0123(10) -0.0015(9) -0.0008(8) -0.0018(9)
C22 0.0120(10) 0.0171(11) 0.0101(10) 0.0019(9) 0.0009(8) -0.0019(8)
C23 0.0125(11) 0.0159(11) 0.0119(10) 0.0018(9) 0.0013(8) -0.0019(8)
C24 0.0112(11) 0.0185(11) 0.0126(10) -0.0033(9) 0.0031(8) 0.0020(9)
C25 0.0231(13) 0.0184(12) 0.0168(11) 0.0023(10) 0.0012(10) -0.0002(9)
C26 0.0217(12) 0.0258(13) 0.0110(10) -0.0002(10) 0.0008(9) -0.0025(9)
C27 0.0100(11) 0.0297(13) 0.0118(10) 0.0001(10) 0.0003(8) 0.0058(9)
C28 0.0197(13) 0.0261(13) 0.0191(12) 0.0072(10) 0.0036(10) 0.0037(10)
C29 0.0185(12) 0.0247(13) 0.0132(11) 0.0031(10) 0.0027(9) -0.0023(9)
C30 0.0140(11) 0.0143(11) 0.0118(10) 0.0021(9) 0.0022(8) -0.0002(8)
C31 0.0154(11) 0.0182(12) 0.0140(11) -0.0010(9) 0.0027(9) 0.0015(9)
C32 0.0145(11) 0.0165(11) 0.0160(11) -0.0021(9) 0.0048(9) 0.0017(9)
C33 0.0122(11) 0.0124(10) 0.0148(11) -0.0006(8) 0.0037(8) -0.0006(8)
C34 0.0093(10) 0.0127(11) 0.0186(11) -0.0009(8) 0.0029(8) 0.0003(9)
C35 0.0126(11) 0.0176(11) 0.0141(10) -0.0025(9) 0.0020(8) 0.0030(9)
C36 0.0150(12) 0.0176(12) 0.0531(17) 0.0019(10) 0.0101(12) -0.0008(12)
C37 0.0181(13) 0.0131(12) 0.0540(18) -0.0043(10) 0.0091(12) -0.0024(11)
C38 0.0106(11) 0.0208(12) 0.0153(11) -0.0047(9) 0.0009(8) 0.0044(9)
C39 0.0177(12) 0.0160(11) 0.0191(11) -0.0040(9) 0.0052(9) -0.0021(9)
C40 0.0110(11) 0.0149(11) 0.0172(11) -0.0004(9) 0.0022(9) 0.0002(9)
C41 0.0121(11) 0.0206(12) 0.0193(11) -0.0041(9) -0.0012(9) 0.0005(9)
C42 0.0133(11) 0.0223(12) 0.0166(11) -0.0037(9) -0.0022(9) -0.0012(9)
C43 0.0114(11) 0.0162(11) 0.0138(10) 0.0003(9) -0.0011(8) 0.0000(8)
N1 0.0091(9) 0.0166(9) 0.0117(9) -0.0006(7) 0.0010(7) 0.0006(7)
N2 0.0109(9) 0.0154(9) 0.0135(9) -0.0006(7) 0.0008(7) 0.0018(7)
N3 0.0099(9) 0.0153(9) 0.0112(9) -0.0013(7) 0.0012(7) 0.0003(7)
N4 0.0106(9) 0.0170(9) 0.0110(9) -0.0008(7) 0.0021(7) -0.0004(7)
O1 0.0178(9) 0.0177(8) 0.0225(9) -0.0001(7) 0.0089(7) -0.0012(7)
O2 0.0272(10) 0.0221(9) 0.0164(8) 0.0054(7) 0.0065(7) -0.0012(7)
Cl1 0.0245(3) 0.0417(4) 0.0164(3) -0.0080(3) -0.0063(2) 0.0101(3)
Cl2 0.0119(3) 0.0247(3) 0.0254(3) -0.0047(2) 0.0032(2) 0.0052(2)
Cl3 0.0195(3) 0.0486(4) 0.0133(3) 0.0091(3) 0.0017(2) 0.0083(3)
Cl4 0.0188(3) 0.0420(4) 0.0512(4) -0.0106(3) 0.0098(3) 0.0146(3)
Fe1 0.00874(15) 0.01416(16) 0.01025(14) -0.00075(12) 0.00145(11) 0.00049(12)
C44 0.0209(13) 0.0363(16) 0.0282(14) -0.0101(12) 0.0108(11) -0.0109(12)
C45 0.0167(12) 0.0276(13) 0.0228(12) -0.0064(10) 0.0038(10) -0.0108(10)
C46 0.0180(12) 0.0230(13) 0.0227(12) -0.0004(10) 0.0024(10) -0.0071(10)
C47 0.0202(12) 0.0257(13) 0.0156(11) -0.0019(10) 0.0037(9) -0.0060(10)
C48 0.0180(12) 0.0269(13) 0.0189(12) 0.0003(10) 0.0040(9) -0.0058(10)
C49 0.0241(13) 0.0304(14) 0.0201(12) -0.0008(11) 0.0026(10) -0.0015(11)
C50 0.0228(13) 0.0347(15) 0.0176(12) -0.0087(11) 0.0062(10) -0.0058(11)
C51 0.0333(16) 0.0409(17) 0.0228(13) 0.0130(13) 0.0055(12) 0.0078(12)
O7 0.0252(10) 0.0352(11) 0.0219(9) 0.0115(8) 0.0086(8) 0.0060(8)
O8 0.0278(10) 0.0369(11) 0.0217(9) 0.0136(8) 0.0109(8) 0.0063(8)
O9 0.0289(11) 0.0360(11) 0.0441(12) 0.0035(9) 0.0185(9) -0.0037(9)
C52 0.0267(15) 0.057(2) 0.0242(14) 0.0059(14) 0.0021(12) -0.0089(14)
O3 0.0255(10) 0.0480(12) 0.0209(9) 0.0048(9) 0.0065(8) -0.0075(8)
O4 0.0347(11) 0.0356(11) 0.0319(10) 0.0032(9) 0.0028(9) 0.0093(9)
O5 0.0449(13) 0.0284(11) 0.0494(13) -0.0089(9) 0.0271(10) -0.0135(9)
S0AA 0.0197(3) 0.0235(3) 0.0162(3) -0.0002(2) 0.0040(2) -0.0025(2)
O6 0.0299(11) 0.0314(10) 0.0266(10) 0.0053(9) 0.0079(8) 0.0060(8)
O10 0.074(18) 0.027(7) 0.038(6) -0.026(9) 0.032(9) -0.011(5)
O10B 0.052(6) 0.024(2) 0.030(3) -0.013(3) 0.021(3) -0.0083(18)
F1_1 0.0317(16) 0.072(2) 0.0259(16) -0.0074(13) -0.0058(10) -0.0084(12)
F2_1 0.0317(16) 0.072(2) 0.0259(16) -0.0074(13) -0.0058(10) -0.0084(12)
F3_1 0.0317(16) 0.072(2) 0.0259(16) -0.0074(13) -0.0058(10) -0.0084(12)
F1A_2 0.0330(14) 0.071(2) 0.0279(15) -0.0038(12) -0.0032(10) -0.0091(11)
F2A_2 0.0330(14) 0.071(2) 0.0279(15) -0.0038(12) -0.0032(10) -0.0091(11)
F3A_2 0.0330(14) 0.071(2) 0.0279(15) -0.0038(12) -0.0032(10) -0.0091(11)

loop_
_atom_type_symbol
_atom_type_description
_atom_type_scat_dispersion_real
_atom_type_scat_dispersion_imag
_atom_type_scat_source
C C 0.0033 0.0016 'International Tables Vol C Tables 4.2.6.8 and 6.1.1.4'
H H 0.0000 0.0000 'International Tables Vol C Tables 4.2.6.8 and 6.1.1.4'
Cl Cl 0.1484 0.1585 'International Tables Vol C Tables 4.2.6.8 and 6.1.1.4'
F F 0.0171 0.0103 'International Tables Vol C Tables 4.2.6.8 and 6.1.1.4'
Fe Fe 0.3463 0.8444 'International Tables Vol C Tables 4.2.6.8 and 6.1.1.4'
N N 0.0061 0.0033 'International Tables Vol C Tables 4.2.6.8 and 6.1.1.4'
O O 0.0106 0.0060 'International Tables Vol C Tables 4.2.6.8 and 6.1.1.4'
S S 0.1246 0.1234 'International Tables Vol C Tables 4.2.6.8 and 6.1.1.4'

loop_
_geom_angle_atom_site_label_1
_geom_angle_atom_site_label_2
_geom_angle_atom_site_label_3
_geom_angle
C8 C1 C2 118.1(2)
C43 C1 C2 116.9(2)
C43 C1 C8 125.0(2)
C3 C2 C1 119.6(2)
C7 C2 C1 121.7(2)
C7 C2 C3 118.7(2)
C2 C3 H3 119.6
C4 C3 C2 120.8(2)
C4 C3 H3 119.6
C3 C4 H4 120.4
C5 C4 C3 119.2(2)
C5 C4 H4 120.4
C38 C4EA H4EA 120.6
C38 C4EA C39 118.8(2)
C39 C4EA H4EA 120.6
C4 C5 C6 121.7(2)
C4 C5 Cl1 118.26(19)
C6 C5 Cl1 120.00(19)
C5 C6 H6 120.6
C5 C6 C7 118.8(2)
C7 C6 H6 120.6
C2 C7 H7 119.6
C6 C7 C2 120.8(2)
C6 C7 H7 119.6
C1 C8 C9 125.0(2)
N1 C8 C1 125.8(2)
N1 C8 C9 109.22(19)
C8 C9 H9 126.4
C10 C9 C8 107.2(2)
C10 C9 H9 126.4
C9 C10 H10 126.1
C9 C10 C11 107.8(2)
C11 C10 H10 126.1
C12 C11 C10 125.1(2)
N1 C11 C10 109.22(19)
N1 C11 C12 125.69(19)
C11 C12 C13 117.66(19)
C11 C12 C19 125.0(2)
C19 C12 C13 117.27(19)
C14 C13 C12 122.3(2)
C14 C13 C18 118.5(2)
C18 C13 C12 119.2(2)
C13 C14 H14 119.7
C13 C14 C15 120.7(2)
C15 C14 H14 119.7
C14 C15 H15 120.4
C16 C15 C14 119.3(2)
C16 C15 H15 120.4
C15 C16 Cl4 119.78(19)
C17 C16 C15 121.4(2)
C17 C16 Cl4 118.86(19)
C16 C17 H17 120.5
C16 C17 C18 118.9(2)
C18 C17 H17 120.5
C13 C18 H18 119.4
C17 C18 C13 121.3(2)
C17 C18 H18 119.4
C12 C19 C20 125.2(2)
N4 C19 C12 125.5(2)
N4 C19 C20 109.34(19)
C19 C20 H20 126.3
C21 C20 C19 107.4(2)
C21 C20 H20 126.3
C20 C21 H21 126.2
C20 C21 C22 107.5(2)
C22 C21 H21 126.2
C23 C22 C21 125.1(2)
N4 C22 C21 109.11(19)
N4 C22 C23 125.8(2)
C22 C23 C24 117.35(19)
C22 C23 C30 125.5(2)
C30 C23 C24 117.06(19)
C25 C24 C23 122.1(2)
C25 C24 C29 119.0(2)
C29 C24 C23 118.90(19)
C24 C25 H25 119.5
C24 C25 C26 121.0(2)
C26 C25 H25 119.5
C25 C26 H26 120.8
C27 C26 C25 118.5(2)
C27 C26 H26 120.8
C26 C27 Cl3 119.78(18)
C28 C27 C26 121.9(2)
C28 C27 Cl3 118.34(18)
C27 C28 H28 120.5
C27 C28 C29 119.0(2)
C29 C28 H28 120.5
C24 C29 H29 119.7
C28 C29 C24 120.7(2)
C28 C29 H29 119.7
C23 C30 C31 125.3(2)
N3 C30 C23 125.4(2)
N3 C30 C31 109.31(19)
C30 C31 H31 126.3
C32 C31 C30 107.4(2)
C32 C31 H31 126.3
C31 C32 H32 126.4
C31 C32 C33 107.3(2)
C33 C32 H32 126.4
C34 C33 C32 125.4(2)
N3 C33 C32 109.33(19)
N3 C33 C34 125.22(19)
C33 C34 C35 119.17(19)
C33 C34 C40 125.4(2)
C40 C34 C35 115.39(19)
C36 C35 C34 121.8(2)
C36 C35 C39 118.8(2)
C39 C35 C34 119.2(2)
C35 C36 H36 119.7
C35 C36 C37 120.6(2)
C37 C36 H36 119.7
C36 C37 H37 120.4
C38 C37 C36 119.2(2)
C38 C37 H37 120.4
C4EA C38 Cl2 118.87(18)
C37 C38 C4EA 121.5(2)
C37 C38 Cl2 119.65(18)
C4EA C39 C35 121.1(2)
C4EA C39 H39 119.5
C35 C39 H39 119.5
C34 C40 C41 124.7(2)
N2 C40 C34 126.0(2)
N2 C40 C41 109.33(19)
C40 C41 H41 126.2
C42 C41 C40 107.6(2)
C42 C41 H41 126.2
C41 C42 H42 126.3
C41 C42 C43 107.3(2)
C43 C42 H42 126.3
C1 C43 C42 125.5(2)
N2 C43 C1 125.4(2)
N2 C43 C42 109.03(19)
C8 N1 C11 106.51(17)
C8 N1 Fe1 126.67(15)
C11 N1 Fe1 126.81(14)
C40 N2 C43 106.70(18)
C40 N2 Fe1 126.14(15)
C43 N2 Fe1 127.04(15)
C30 N3 Fe1 126.49(15)
C33 N3 C30 106.68(18)
C33 N3 Fe1 126.64(14)
C19 N4 Fe1 126.93(14)
C22 N4 C19 106.61(18)
C22 N4 Fe1 126.34(15)
H1A O1 H1B 107.9
Fe1 O1 H1A 111.0
Fe1 O1 H1B 110.7
H2A O2 H2B 110.5
Fe1 O2 H2A 110.5
Fe1 O2 H2B 95.4
N1 Fe1 N2 89.77(7)
N1 Fe1 N3 177.28(7)
N1 Fe1 N4 89.88(7)
N1 Fe1 O1 92.61(7)
N1 Fe1 O2 88.79(7)
N2 Fe1 N3 90.03(7)
N2 Fe1 N4 176.22(8)
N2 Fe1 O1 92.13(7)
N2 Fe1 O2 87.49(7)
N3 Fe1 O1 90.11(7)
N3 Fe1 O2 88.49(7)
N4 Fe1 N3 90.14(7)
N4 Fe1 O1 91.64(7)
N4 Fe1 O2 88.74(7)
O1 Fe1 O2 178.54(7)
C45 C44 H44 117.0
O9 C44 H44 117.0
O9 C44 C45 125.9(3)
C46 C45 C44 120.6(2)
C50 C45 C44 119.2(2)
C50 C45 C46 120.2(2)
C45 C46 H46 120.5
C47 C46 C45 119.0(2)
C47 C46 H46 120.5
C46 C47 C48 120.7(2)
O8 C47 C46 125.5(2)
O8 C47 C48 113.8(2)
C49 C48 C47 119.9(2)
O7 C48 C47 116.2(2)
O7 C48 C49 123.9(2)
C48 C49 H49 120.4
C50 C49 C48 119.3(2)
C50 C49 H49 120.4
C45 C50 C49 121.0(2)
C45 C50 H50 119.5
C49 C50 H50 119.5
H51A C51 H51B 109.5
H51A C51 H51C 109.5
H51B C51 H51C 109.5
O8 C51 H51A 109.5
O8 C51 H51B 109.5
O8 C51 H51C 109.5
C48 O7 H7A 109.5
C47 O8 C51 117.1(2)
F1_1 C52 S0AA 107.0(3)
F1_1 C52 F2_1 102.0(3)
F2_1 C52 S0AA 106.9(2)
F3_1 C52 S0AA 120.7(3)
F3_1 C52 F1_1 112.0(3)
F3_1 C52 F2_1 106.5(3)
F1A_2 C52 S0AA 115.5(3)
F1A_2 C52 F3A_2 105.1(4)
F2A_2 C52 S0AA 113.6(3)
F2A_2 C52 F1A_2 111.6(4)
F2A_2 C52 F3A_2 105.3(3)
F3A_2 C52 S0AA 104.6(3)
O3 S0AA C52 104.66(12)
O4 S0AA C52 104.07(14)
O4 S0AA O3 115.50(12)
O5 S0AA C52 102.84(14)
O5 S0AA O3 114.19(12)
O5 S0AA O4 113.65(12)
H6A O6 H6B 109.5
H10A O10 H10B 109.4
H10C O10B H10D 109.5

loop_
_geom_bond_atom_site_label_1
_geom_bond_atom_site_label_2
_geom_bond_distance
C1 C2 1.497(3)
C1 C8 1.402(3)
C1 C43 1.399(3)
C2 C3 1.399(3)
C2 C7 1.397(3)
C3 H3 0.9500
C3 C4 1.386(3)
C4 H4 0.9500
C4 C5 1.380(3)
C4EA H4EA 0.9500
C4EA C38 1.378(3)
C4EA C39 1.388(3)
C5 C6 1.381(3)
C5 Cl1 1.744(2)
C6 H6 0.9500
C6 C7 1.396(3)
C7 H7 0.9500
C8 C9 1.441(3)
C8 N1 1.382(3)
C9 H9 0.9500
C9 C10 1.351(3)
C10 H10 0.9500
C10 C11 1.434(3)
C11 C12 1.403(3)
C11 N1 1.383(3)
C12 C13 1.504(3)
C12 C19 1.404(3)
C13 C14 1.394(3)
C13 C18 1.398(3)
C14 H14 0.9500
C14 C15 1.395(3)
C15 H15 0.9500
C15 C16 1.383(3)
C16 C17 1.382(3)
C16 Cl4 1.743(2)
C17 H17 0.9500
C17 C18 1.388(3)
C18 H18 0.9500
C19 C20 1.433(3)
C19 N4 1.382(3)
C20 H20 0.9500
C20 C21 1.351(3)
C21 H21 0.9500
C21 C22 1.438(3)
C22 C23 1.399(3)
C22 N4 1.378(3)
C23 C24 1.506(3)
C23 C30 1.403(3)
C24 C25 1.386(3)
C24 C29 1.394(3)
C25 H25 0.9500
C25 C26 1.397(3)
C26 H26 0.9500
C26 C27 1.379(3)
C27 C28 1.377(3)
C27 Cl3 1.751(2)
C28 H28 0.9500
C28 C29 1.389(3)
C29 H29 0.9500
C30 C31 1.436(3)
C30 N3 1.379(3)
C31 H31 0.9500
C31 C32 1.354(3)
C32 H32 0.9500
C32 C33 1.438(3)
C33 C34 1.398(3)
C33 N3 1.377(3)
C34 C35 1.500(3)
C34 C40 1.402(3)
C35 C36 1.386(3)
C35 C39 1.389(3)
C36 H36 0.9500
C36 C37 1.392(3)
C37 H37 0.9500
C37 C38 1.373(3)
C38 Cl2 1.747(2)
C39 H39 0.9500
C40 C41 1.435(3)
C40 N2 1.379(3)
C41 H41 0.9500
C41 C42 1.349(3)
C42 H42 0.9500
C42 C43 1.443(3)
C43 N2 1.379(3)
N1 Fe1 2.0377(18)
N2 Fe1 2.0402(18)
N3 Fe1 2.0497(18)
N4 Fe1 2.0412(18)
O1 H1A 0.8932
O1 H1B 0.8931
O1 Fe1 2.0506(16)
O2 H2A 0.8809
O2 H2B 0.8779
O2 Fe1 2.1570(16)
C44 H44 0.9500
C44 C45 1.460(3)
C44 O9 1.224(3)
C45 C46 1.411(3)
C45 C50 1.381(4)
C46 H46 0.9500
C46 C47 1.376(3)
C47 C48 1.410(4)
C47 O8 1.373(3)
C48 C49 1.391(3)
C48 O7 1.349(3)
C49 H49 0.9500
C49 C50 1.387(4)
C50 H50 0.9500
C51 H51A 0.9800
C51 H51B 0.9800
C51 H51C 0.9800
C51 O8 1.430(3)
O7 H7A 0.8400
C52 S0AA 1.812(3)
C52 F1_1 1.342(5)
C52 F2_1 1.431(5)
C52 F3_1 1.259(4)
C52 F1A_2 1.315(6)
C52 F2A_2 1.293(5)
C52 F3A_2 1.403(6)
O3 S0AA 1.4402(18)
O4 S0AA 1.4380(19)
O5 S0AA 1.437(2)
O6 H6A 0.8699
O6 H6B 0.8702
O10 H10A 0.8696
O10 H10B 0.8701
O10B H10C 0.8703
O10B H10D 0.8697

loop_
_geom_hbond_atom_site_label_D
_geom_hbond_atom_site_label_H
_geom_hbond_atom_site_label_A
_geom_hbond_site_symmetry_A
_geom_hbond_distance_DH
_geom_hbond_distance_HA
_geom_hbond_distance_DA
_geom_hbond_angle_DHA
O1 H1A O10B 3_666 0.89 1.74 2.626(8) 171
O1 H1B O9 1_555 0.89 1.96 2.747(2) 146
O2 H2A O3 1_655 0.88 1.83 2.705(2) 171
O6 H6A O7 3_566 0.87 2.45 3.064(3) 128
O6 H6A O8 3_566 0.87 2.11 2.946(3) 162
O6 H6B O4 2_545 0.87 1.93 2.790(3) 168
O7 H7A O6 1_565 0.84 1.77 2.596(3) 167
O10 H10A O7 1_545 0.87 2.07 2.92(3) 165
O10B H10C O5 4_566 0.87 1.92 2.786(7) 177
O10B H10D O7 1_545 0.87 2.02 2.876(5) 166
C10 H10 Cl3 4_575 0.95 2.76 3.659(2) 159
C14 H14 O5 2_655 0.95 2.38 3.297(3) 162
C31 H31 Cl2 3_666 0.95 2.82 3.739(2) 163
C4EA H4EA Cg4 1_455 0.95 2.66 3.5054 149
C17 H17 Cg2 1_655 0.95 2.76 3.5715 144
C20 H20 Cg13 1_655 0.95 2.82 3.5054 130
C28 H28 Cg3 3_766 0.95 2.79 3.6574 152
C37 H37 Cg10 2_645 0.95 2.76 3.6107 149
